data_4513746
loop_
_publ_author_name
'Nicholls, Thomas P.'
'Constable, Grace E.'
'Robertson, Johnathon C.'
'Gardiner, Michael G.'
'Bissember, Alex C.'

_publ_section_title
;
 Br\/onsted Acid Cocatalysis in Copper(I)-Photocatalyzed \a-Amino C--H
 Bond Functionalization
;
_journal_issue 1
_journal_name_full 'ACS Catalysis'
_journal_page_first 451
_journal_paper_doi 10.1021/acscatal.5b02014
_journal_volume 6
_journal_year 2016
_chemical_formula_sum 'C20 H18 N2 O2'
_chemical_formula_weight 318.36
_chemical_name_systematic
;
 ?
;
_space_group_crystal_system monoclinic
_space_group_IT_number 4
_space_group_name_Hall 'P 2yb'
_space_group_name_H-M_alt 'P 1 21 1'
_symmetry_space_group_name_Hall 'P 2yb'
_symmetry_space_group_name_H-M 'P 1 21 1'
_atom_sites_solution_hydrogens geom
_audit_creation_method SHELXL-2014
_cell_angle_alpha 90
_cell_angle_beta 115.012(4)
_cell_angle_gamma 90
_cell_formula_units_Z 2
_cell_length_a 11.0350(8)
_cell_length_b 6.9000(5)
_cell_length_c 11.373(2)
_cell_measurement_temperature 100(2)
_cell_volume 784.75(16)
_computing_structure_refinement 'SHELXL-2014 (Sheldrick, 2014)'
_diffrn_ambient_temperature 100(2)
_diffrn_measured_fraction_theta_full 0.950
_diffrn_measured_fraction_theta_max 0.934
_diffrn_radiation_type MoK\a
_diffrn_radiation_wavelength 0.7109
_diffrn_reflns_av_R_equivalents 0.0675
_diffrn_reflns_av_unetI/netI 0.0547
_diffrn_reflns_laue_measured_fraction_full 0.950
_diffrn_reflns_laue_measured_fraction_max 0.934
_diffrn_reflns_limit_h_max 15
_diffrn_reflns_limit_h_min -15
_diffrn_reflns_limit_k_max 8
_diffrn_reflns_limit_k_min -9
_diffrn_reflns_limit_l_max 15
_diffrn_reflns_limit_l_min -15
_diffrn_reflns_number 15435
_diffrn_reflns_point_group_measured_fraction_full 0.942
_diffrn_reflns_point_group_measured_fraction_max 0.925
_diffrn_reflns_theta_full 25.248
_diffrn_reflns_theta_max 30.101
_diffrn_reflns_theta_min 1.976
_exptl_absorpt_coefficient_mu 0.088
_exptl_crystal_density_diffrn 1.347
_exptl_crystal_F_000 336
_exptl_crystal_size_max 0.020
_exptl_crystal_size_mid 0.020
_exptl_crystal_size_min 0.020
_refine_diff_density_max 0.422
_refine_diff_density_min -0.331
_refine_diff_density_rms 0.083
_refine_ls_abs_structure_details
;
 Flack x determined using 1451 quotients [(I+)-(I-)]/[(I+)+(I-)]
 (Parsons, Flack and Wagner, Acta Cryst. B69 (2013) 249-259).
;
_refine_ls_abs_structure_Flack 1.1(8)
_refine_ls_extinction_method none
_refine_ls_goodness_of_fit_ref 1.070
_refine_ls_hydrogen_treatment constr
_refine_ls_matrix_type full
_refine_ls_number_parameters 217
_refine_ls_number_reflns 4274
_refine_ls_number_restraints 1
_refine_ls_restrained_S_all 1.070
_refine_ls_R_factor_all 0.0905
_refine_ls_R_factor_gt 0.0776
_refine_ls_shift/su_max 0.000
_refine_ls_shift/su_mean 0.000
_refine_ls_structure_factor_coef Fsqd
_refine_ls_weighting_details 'w=1/[\s^2^(Fo^2^)+(0.1472P)^2^+0.2799P] where P=(Fo^2^+2Fc^2^)/3'
_refine_ls_weighting_scheme calc
_refine_ls_wR_factor_gt 0.2197
_refine_ls_wR_factor_ref 0.2324
_reflns_Friedel_coverage 0.839
_reflns_friedel_fraction_full 0.933
_reflns_friedel_fraction_max 0.914
_reflns_number_gt 3590
_reflns_number_total 4274
_reflns_threshold_expression 'I > 2\s(I)'
_cod_data_source_file cs5b02014_si_005.cif
_cod_data_source_block C:\Users\mgg\DOCUME~1\ASDATA~1\AS73AP~1\73AB106b\73AB106b
_cod_depositor_comments 'Adding full bibliography for 4513736--4513746.cif.'
_cod_original_cell_volume 784.75(18)
_cod_database_code 4513746
_shelx_space_group_comment
;
The symmetry employed for this shelxl refinement is uniquely defined
by the following loop, which should always be used as a source of
symmetry information in preference to the above space-group names.
They are only intended as comments.
;
_shelx_estimated_absorpt_t_min 0.998
_shelx_estimated_absorpt_t_max 0.998
_shelxl_version_number 2014-3

loop_
_space_group_symop_operation_xyz
'x, y, z'
'-x, y+1/2, -z'

loop_
_atom_site_label
_atom_site_type_symbol
_atom_site_fract_x
_atom_site_fract_y
_atom_site_fract_z
_atom_site_U_iso_or_equiv
_atom_site_adp_type
_atom_site_occupancy
_atom_site_site_symmetry_order
_atom_site_calc_flag
_atom_site_refinement_flags_posn
_atom_site_refinement_flags_adp
O1 O 0.3567(3) 0.8314(5) 0.7006(3) 0.0374(7) Uani 1 1 d . .
O2 O 0.5693(3) 1.2929(6) 0.5722(3) 0.0459(9) Uani 1 1 d . .
N1 N 0.6736(4) 0.9428(6) 0.9678(4) 0.0387(8) Uani 1 1 d . .
N2 N 0.4383(3) 1.0931(5) 0.6313(3) 0.0303(7) Uani 1 1 d . .
C1 C 0.7484(4) 1.0949(7) 0.9550(4) 0.0377(9) Uani 1 1 d . .
C2 C 0.7583(4) 1.1272(7) 0.8377(4) 0.0373(9) Uani 1 1 d . .
C3 C 0.8407(5) 1.2744(9) 0.8298(5) 0.0472(12) Uani 1 1 d . .
H3 H 0.8469 1.2975 0.7502 0.057 Uiso 1 1 calc R U
C4 C 0.9145(5) 1.3885(10) 0.9381(6) 0.0549(14) Uani 1 1 d . .
H4 H 0.9749 1.4831 0.9334 0.066 Uiso 1 1 calc R U
C5 C 0.9000(6) 1.3643(9) 1.0517(6) 0.0554(14) Uani 1 1 d . .
H5 H 0.9456 1.4483 1.1231 0.067 Uiso 1 1 calc R U
C6 C 0.8204(5) 1.2200(8) 1.0623(5) 0.0468(11) Uani 1 1 d . .
H6 H 0.8128 1.2026 1.1417 0.056 Uiso 1 1 calc R U
C7 C 0.6586(4) 0.7793(7) 0.8818(4) 0.0386(9) Uani 1 1 d . .
H7 H 0.7502 0.7309 0.8999 0.046 Uiso 1 1 calc R U
C8 C 0.5900(6) 0.6253(9) 0.9264(5) 0.0538(13) Uani 1 1 d . .
H8A H 0.6220 0.4946 0.9172 0.065 Uiso 1 1 calc R U
H8B H 0.4919 0.6308 0.8750 0.065 Uiso 1 1 calc R U
C9 C 0.6270(7) 0.6711(11) 1.0692(7) 0.0619(16) Uani 1 1 d . .
H9A H 0.6817 0.5656 1.1258 0.074 Uiso 1 1 calc R U
H9B H 0.5456 0.6877 1.0843 0.074 Uiso 1 1 calc R U
C10 C 0.7081(6) 0.8626(10) 1.0971(5) 0.0506(13) Uani 1 1 d . .
H10A H 0.6813 0.9519 1.1501 0.061 Uiso 1 1 calc R U
H10B H 0.8053 0.8372 1.1429 0.061 Uiso 1 1 calc R U
C11 C 0.6684(4) 1.0163(7) 0.7151(4) 0.0359(9) Uani 1 1 d . .
H11 H 0.7215 0.9712 0.6676 0.043 Uiso 1 1 calc R U
C12 C 0.5929(4) 0.8440(7) 0.7403(4) 0.0333(8) Uani 1 1 d . .
H12 H 0.5952 0.7328 0.6849 0.040 Uiso 1 1 calc R U
C13 C 0.4489(4) 0.9137(6) 0.6918(4) 0.0317(8) Uani 1 1 d . .
C14 C 0.5577(4) 1.1537(7) 0.6300(3) 0.0345(8) Uani 1 1 d . .
C15 C 0.3130(4) 1.1906(6) 0.5613(4) 0.0308(8) Uani 1 1 d . .
C16 C 0.2082(4) 1.0900(8) 0.4678(4) 0.0379(9) Uani 1 1 d . .
H16 H 0.2188 0.9586 0.4489 0.046 Uiso 1 1 calc R U
C17 C 0.0867(4) 1.1850(9) 0.4020(5) 0.0437(10) Uani 1 1 d . .
H17 H 0.0141 1.1179 0.3369 0.052 Uiso 1 1 calc R U
C18 C 0.0702(5) 1.3762(8) 0.4301(5) 0.0421(10) Uani 1 1 d . .
H18 H -0.0134 1.4394 0.3857 0.051 Uiso 1 1 calc R U
C19 C 0.1781(5) 1.4746(7) 0.5245(5) 0.0377(9) Uani 1 1 d . .
H19 H 0.1676 1.6058 0.5436 0.045 Uiso 1 1 calc R U
C20 C 0.2997(4) 1.3843(7) 0.5902(4) 0.0347(8) Uani 1 1 d . .
H20 H 0.3730 1.4523 0.6538 0.042 Uiso 1 1 calc R U

loop_
_atom_site_aniso_label
_atom_site_aniso_U_11
_atom_site_aniso_U_22
_atom_site_aniso_U_33
_atom_site_aniso_U_23
_atom_site_aniso_U_13
_atom_site_aniso_U_12
O1 0.0396(15) 0.0331(17) 0.0384(15) -0.0011(12) 0.0154(12) -0.0040(12)
O2 0.0344(14) 0.060(2) 0.0402(16) 0.0189(15) 0.0125(12) -0.0018(14)
N1 0.0413(19) 0.042(2) 0.0295(16) 0.0037(14) 0.0113(14) 0.0001(15)
N2 0.0287(14) 0.0341(18) 0.0251(13) -0.0007(12) 0.0083(11) -0.0007(12)
C1 0.0299(18) 0.041(2) 0.0354(19) -0.0007(17) 0.0071(15) 0.0034(16)
C2 0.0308(17) 0.037(3) 0.0367(19) 0.0068(16) 0.0074(14) 0.0015(15)
C3 0.0336(19) 0.052(3) 0.048(2) 0.014(2) 0.0088(17) -0.0017(18)
C4 0.037(2) 0.048(3) 0.061(3) 0.009(2) 0.003(2) -0.006(2)
C5 0.048(3) 0.042(3) 0.056(3) -0.001(2) 0.002(2) 0.000(2)
C6 0.043(2) 0.044(3) 0.041(2) -0.0028(18) 0.0057(18) 0.0058(19)
C7 0.0370(19) 0.041(3) 0.0352(19) 0.0058(16) 0.0126(16) 0.0008(17)
C8 0.051(3) 0.049(3) 0.049(3) 0.014(2) 0.008(2) -0.005(2)
C9 0.064(3) 0.061(4) 0.070(4) 0.026(3) 0.037(3) 0.004(3)
C10 0.049(3) 0.066(4) 0.035(2) 0.012(2) 0.0161(19) 0.012(2)
C11 0.0323(18) 0.045(2) 0.0309(18) 0.0051(16) 0.0139(15) 0.0031(16)
C12 0.0322(17) 0.037(2) 0.0288(16) -0.0024(14) 0.0106(14) 0.0007(15)
C13 0.0354(18) 0.030(2) 0.0282(16) -0.0043(14) 0.0118(14) -0.0009(15)
C14 0.0289(16) 0.049(3) 0.0220(14) 0.0038(14) 0.0070(12) -0.0015(15)
C15 0.0310(16) 0.034(2) 0.0261(15) 0.0017(13) 0.0113(13) 0.0006(14)
C16 0.0346(19) 0.038(2) 0.0359(19) -0.0071(16) 0.0100(15) 0.0012(16)
C17 0.0316(18) 0.051(3) 0.038(2) -0.0039(19) 0.0050(16) 0.0019(18)
C18 0.0330(19) 0.050(3) 0.041(2) 0.0042(19) 0.0132(16) 0.0044(17)
C19 0.043(2) 0.030(2) 0.043(2) -0.0016(16) 0.0206(18) 0.0004(16)
C20 0.0372(19) 0.034(2) 0.0303(17) -0.0004(14) 0.0121(15) -0.0042(15)

loop_
_atom_type_symbol
_atom_type_description
_atom_type_scat_dispersion_real
_atom_type_scat_dispersion_imag
_atom_type_scat_source
C C 0.0033 0.0016 'International Tables Vol C Tables 4.2.6.8 and 6.1.1.4'
H H 0.0000 0.0000 'International Tables Vol C Tables 4.2.6.8 and 6.1.1.4'
N N 0.0061 0.0033 'International Tables Vol C Tables 4.2.6.8 and 6.1.1.4'
O O 0.0106 0.0060 'International Tables Vol C Tables 4.2.6.8 and 6.1.1.4'

loop_
_geom_angle_atom_site_label_1
_geom_angle_atom_site_label_2
_geom_angle_atom_site_label_3
_geom_angle
C1 N1 C7 115.0(4)
C1 N1 C10 118.7(4)
C7 N1 C10 106.8(4)
C14 N2 C13 112.9(3)
C14 N2 C15 123.2(4)
C13 N2 C15 123.2(3)
N1 C1 C2 120.8(4)
N1 C1 C6 120.7(4)
C2 C1 C6 118.5(5)
C3 C2 C1 119.6(4)
C3 C2 C11 119.7(4)
C1 C2 C11 120.4(4)
C2 C3 C4 120.5(5)
C5 C4 C3 120.2(5)
C6 C5 C4 120.3(5)
C5 C6 C1 120.7(5)
N1 C7 C8 104.5(4)
N1 C7 C12 110.5(4)
C8 C7 C12 118.5(4)
C7 C8 C9 105.3(5)
C8 C9 C10 105.3(4)
N1 C10 C9 103.6(5)
C14 C11 C2 107.7(4)
C14 C11 C12 104.2(3)
C2 C11 C12 114.1(3)
C13 C12 C7 115.6(3)
C13 C12 C11 104.5(4)
C7 C12 C11 111.6(3)
O1 C13 N2 124.1(4)
O1 C13 C12 127.5(4)
N2 C13 C12 108.4(3)
O2 C14 N2 124.6(4)
O2 C14 C11 127.0(4)
N2 C14 C11 108.4(4)
C16 C15 C20 121.6(4)
C16 C15 N2 119.2(4)
C20 C15 N2 119.2(4)
C15 C16 C17 118.7(4)
C18 C17 C16 120.9(4)
C17 C18 C19 119.1(4)
C20 C19 C18 121.0(4)
C19 C20 C15 118.6(4)

loop_
_geom_bond_atom_site_label_1
_geom_bond_atom_site_label_2
_geom_bond_distance
O1 C13 1.206(5)
O2 C14 1.201(6)
N1 C1 1.380(6)
N1 C7 1.456(6)
N1 C10 1.463(6)
N2 C14 1.388(5)
N2 C13 1.397(6)
N2 C15 1.438(5)
C1 C2 1.402(6)
C1 C6 1.430(7)
C2 C3 1.391(7)
C2 C11 1.531(6)
C3 C4 1.397(8)
C4 C5 1.378(10)
C5 C6 1.366(9)
C7 C8 1.511(7)
C7 C12 1.525(6)
C8 C9 1.531(10)
C9 C10 1.552(10)
C11 C14 1.526(6)
C11 C12 1.547(6)
C12 C13 1.523(6)
C15 C16 1.382(6)
C15 C20 1.399(6)
C16 C17 1.392(6)
C17 C18 1.388(8)
C18 C19 1.396(7)
C19 C20 1.378(6)
